data_2108809
loop_
_publ_author_name
'Konieczny, Krzysztof A.'
'Bakowicz, Julia'
'Paliwoda, Damian'
'Warren, Mark R.'
'Ciesielski, Arkadiusz'
'Cyra\'nski, Micha\/l K.'
'Turowska-Tyrk, Ilona'

_publ_section_title
;
 Structural reasons for the formation of multicomponent products and the
 influence of high pressure
;
_journal_issue 3
_journal_name_full 'Acta Crystallographica Section B'
_journal_page_first
;
;
_journal_paper_doi 10.1107/S2052520621004492
_journal_volume 77
_journal_year 2021
_chemical_absolute_configuration syn
_chemical_formula_sum 'C31 H39 N O3'
_chemical_formula_weight 473.63
_space_group_crystal_system orthorhombic
_space_group_IT_number 19
_space_group_name_Hall 'P 2ac 2ab'
_space_group_name_H-M_alt 'P 21 21 21'
_atom_sites_solution_hydrogens geom
_atom_sites_solution_primary direct
_atom_sites_solution_secondary difmap
_audit_creation_method SHELXL-2014/7
_cell_angle_alpha 90
_cell_angle_beta 90
_cell_angle_gamma 90
_cell_formula_units_Z 4
_cell_length_a 6.3595(5)
_cell_length_b 13.5442(11)
_cell_length_c 32.6718(16)
_cell_measurement_reflns_used 2213
_cell_measurement_temperature 299(2)
_cell_measurement_theta_max 18.7750
_cell_measurement_theta_min 1.6220
_cell_volume 2814.2(3)
_computing_cell_refinement 'CrysAlisPro (Rigaku OD, 2015)'
_computing_data_collection 'CrysAlisPro (Agilent Technologies, 2014)'
_computing_data_reduction 'CrysAlisPro (Rigaku OD, 2015)'
_computing_molecular_graphics 'ORTEP-3 for Windows (Farrugia, 2012)'
_computing_publication_material 'SHELXL 2014/7 (Sheldrick, 2015)'
_computing_structure_refinement 'SHELXL 2014/7 (Sheldrick, 2015)'
_computing_structure_solution 'SHELXT 2014/5 (Sheldrick, 2014)'
_diffrn_ambient_temperature 299(2)
_diffrn_measured_fraction_theta_full 0.997
_diffrn_measured_fraction_theta_max 0.997
_diffrn_measurement_device_type 'KM4 with Eos CCD'
_diffrn_measurement_method '\w scans'
_diffrn_radiation_monochromator graphite
_diffrn_radiation_source 'fine-focus sealed tube'
_diffrn_radiation_type MoK\a
_diffrn_radiation_wavelength 0.71073
_diffrn_reflns_av_R_equivalents 0.1240
_diffrn_reflns_av_unetI/netI 0.1631
_diffrn_reflns_Laue_measured_fraction_full 0.997
_diffrn_reflns_Laue_measured_fraction_max 0.997
_diffrn_reflns_limit_h_max 7
_diffrn_reflns_limit_h_min -7
_diffrn_reflns_limit_k_max 16
_diffrn_reflns_limit_k_min -14
_diffrn_reflns_limit_l_max 40
_diffrn_reflns_limit_l_min -40
_diffrn_reflns_number 25010
_diffrn_reflns_point_group_measured_fraction_full 0.985
_diffrn_reflns_point_group_measured_fraction_max 0.983
_diffrn_reflns_theta_full 25.242
_diffrn_reflns_theta_max 25.995
_diffrn_reflns_theta_min 1.628
_exptl_absorpt_coefficient_mu 0.071
_exptl_absorpt_correction_T_max 1.000
_exptl_absorpt_correction_T_min 0.81226
_exptl_absorpt_correction_type multi-scan
_exptl_absorpt_process_details 'Scale3 AbsPack (Rigaku OD, 2015)'
_exptl_crystal_colour colourless
_exptl_crystal_density_diffrn 1.118
_exptl_crystal_description block
_exptl_crystal_F_000 1024
_exptl_crystal_size_max 0.200
_exptl_crystal_size_mid 0.120
_exptl_crystal_size_min 0.100
_refine_diff_density_max 0.120
_refine_diff_density_min -0.125
_refine_diff_density_rms 0.030
_refine_ls_abs_structure_details
;
The absolute configuration was assigned to agree with that of its
precursor (S)-(-)-1-phenylethaneamine at the chiral centre C25.
;
_refine_ls_abs_structure_Flack -1.0(10)
_refine_ls_extinction_method none
_refine_ls_goodness_of_fit_ref 1.040
_refine_ls_hydrogen_treatment constr
_refine_ls_matrix_type full
_refine_ls_number_parameters 498
_refine_ls_number_reflns 5439
_refine_ls_number_restraints 583
_refine_ls_restrained_S_all 1.003
_refine_ls_R_factor_all 0.2600
_refine_ls_R_factor_gt 0.0959
_refine_ls_shift/su_max 0.000
_refine_ls_shift/su_mean 0.000
_refine_ls_structure_factor_coef Fsqd
_refine_ls_weighting_details 'w=1/[\s^2^(Fo^2^)+(0.0334P)^2^+0.5481P] where P=(Fo^2^+2Fc^2^)/3'
_refine_ls_weighting_scheme calc
_refine_ls_wR_factor_gt 0.1412
_refine_ls_wR_factor_ref 0.1948
_reflns_Friedel_coverage 0.711
_reflns_Friedel_fraction_full 0.970
_reflns_Friedel_fraction_max 0.965
_reflns_number_gt 2046
_reflns_number_total 5439
_reflns_threshold_expression 'I > 2\s(I)'
_cod_data_source_file eb5068sup1.cif
_cod_data_source_block 660minUV
_cod_database_code 2108809
_shelx_shelxl_version_number 2014/7
_shelx_space_group_comment
;
The symmetry employed for this shelxl refinement is uniquely defined
by the following loop, which should always be used as a source of
symmetry information in preference to the above space-group names.
They are only intended as comments.
;
_shelx_estimated_absorpt_t_min 0.986
_shelx_estimated_absorpt_t_max 0.993

loop_
_space_group_symop_operation_xyz
'x, y, z'
'-x+1/2, -y, z+1/2'
'-x, y+1/2, -z+1/2'
'x+1/2, -y+1/2, -z'

loop_
_atom_site_label
_atom_site_type_symbol
_atom_site_fract_x
_atom_site_fract_y
_atom_site_fract_z
_atom_site_U_iso_or_equiv
_atom_site_adp_type
_atom_site_occupancy
_atom_site_site_symmetry_order
_atom_site_calc_flag
_atom_site_refinement_flags_posn
_atom_site_refinement_flags_adp
_atom_site_refinement_flags_occupancy
_atom_site_disorder_assembly
_atom_site_disorder_group
O1 O 1.044(4) 0.2419(17) 0.6336(9) 0.079(7) Uani 0.399(4) 1 d D U P A 1
O2 O 0.6471(10) 0.6317(4) 0.51770(16) 0.0813(17) Uani 0.399(4) 1 d D U P A 1
O3 O 0.3432(11) 0.6162(5) 0.55003(16) 0.094(2) Uani 0.399(4) 1 d D U P A 1
C1 C 0.818(5) 0.279(2) 0.6904(6) 0.051(9) Uiso 0.399(4) 1 d D U P A 1
C2 C 0.863(5) 0.3448(19) 0.7221(7) 0.067(9) Uiso 0.399(4) 1 d D U P A 1
C3 C 0.795(5) 0.327(2) 0.7624(8) 0.069(8) Uiso 0.399(4) 1 d D U P A 1
H3 H 0.8216 0.3733 0.7829 0.083 Uiso 0.399(4) 1 calc R U P A 1
C4 C 0.688(5) 0.2391(19) 0.7713(6) 0.048(7) Uiso 0.399(4) 1 d D U P A 1
C5 C 0.631(5) 0.1791(18) 0.7389(6) 0.054(7) Uiso 0.399(4) 1 d D U P A 1
H5 H 0.5466 0.1243 0.7439 0.065 Uiso 0.399(4) 1 calc R U P A 1
C6 C 0.697(5) 0.1982(18) 0.6988(6) 0.063(9) Uiso 0.399(4) 1 d D U P A 1
C7 C 0.910(4) 0.2946(17) 0.6481(6) 0.069(8) Uiso 0.399(4) 1 d D U P A 1
C8 C 0.806(4) 0.3713(14) 0.6221(6) 0.053(8) Uiso 0.399(4) 1 d D U P A 1
C9 C 0.920(4) 0.4060(16) 0.5898(6) 0.050(7) Uiso 0.399(4) 1 d D U P A 1
H9 H 1.0548 0.3825 0.5845 0.060 Uiso 0.399(4) 1 calc R U P A 1
C10 C 0.829(4) 0.4772(19) 0.5651(8) 0.060(8) Uiso 0.399(4) 1 d D U P A 1
H10 H 0.9065 0.5016 0.5432 0.072 Uiso 0.399(4) 1 calc R U P A 1
C11 C 0.631(5) 0.514(2) 0.5711(9) 0.056(10) Uiso 0.399(4) 1 d D U P A 1
C12 C 0.520(6) 0.475(3) 0.6045(12) 0.058(10) Uiso 0.399(4) 1 d D U P A 1
H12 H 0.3836 0.4957 0.6096 0.070 Uiso 0.399(4) 1 calc R U P A 1
C13 C 0.611(5) 0.405(2) 0.6298(9) 0.060(9) Uiso 0.399(4) 1 d D U P A 1
H13 H 0.5364 0.3818 0.6523 0.072 Uiso 0.399(4) 1 calc R U P A 1
C14 C 0.5291(15) 0.5937(6) 0.5448(2) 0.070(2) Uani 0.399(4) 1 d D U P A 1
C15 C 1.013(4) 0.4317(18) 0.7148(10) 0.074(9) Uiso 0.399(4) 1 d D U P A 1
H15 H 1.0186 0.4416 0.6851 0.089 Uiso 0.399(4) 1 calc R U P A 1
C16 C 1.233(5) 0.413(4) 0.729(2) 0.087(17) Uiso 0.399(4) 1 d D U P A 1
H16A H 1.2827 0.3524 0.7165 0.130 Uiso 0.399(4) 1 calc R U P A 1
H16B H 1.3215 0.4664 0.7200 0.130 Uiso 0.399(4) 1 calc R U P A 1
H16C H 1.2364 0.4073 0.7578 0.130 Uiso 0.399(4) 1 calc R U P A 1
C17 C 0.926(5) 0.527(2) 0.7330(10) 0.113(11) Uiso 0.399(4) 1 d D U P A 1
H17A H 0.7841 0.5368 0.7236 0.169 Uiso 0.399(4) 1 calc R U P A 1
H17B H 0.9264 0.5224 0.7623 0.169 Uiso 0.399(4) 1 calc R U P A 1
H17C H 1.0114 0.5815 0.7245 0.169 Uiso 0.399(4) 1 calc R U P A 1
C18 C 0.638(4) 0.214(2) 0.8168(6) 0.073(8) Uiso 0.399(4) 1 d D U P A 1
H18 H 0.6515 0.1417 0.8192 0.088 Uiso 0.399(4) 1 calc R U P A 1
C19 C 0.786(4) 0.257(2) 0.8481(7) 0.064(7) Uiso 0.399(4) 1 d D U P A 1
H19A H 0.9283 0.2414 0.8408 0.096 Uiso 0.399(4) 1 calc R U P A 1
H19B H 0.7687 0.3274 0.8489 0.096 Uiso 0.399(4) 1 calc R U P A 1
H19C H 0.7548 0.2299 0.8746 0.096 Uiso 0.399(4) 1 calc R U P A 1
C20 C 0.419(5) 0.237(3) 0.8274(13) 0.108(14) Uiso 0.399(4) 1 d D U P A 1
H20A H 0.3267 0.2087 0.8073 0.162 Uiso 0.399(4) 1 calc R U P A 1
H20B H 0.3867 0.2095 0.8538 0.162 Uiso 0.399(4) 1 calc R U P A 1
H20C H 0.4005 0.3070 0.8281 0.162 Uiso 0.399(4) 1 calc R U P A 1
C21 C 0.631(4) 0.1283(17) 0.6655(7) 0.069(8) Uiso 0.399(4) 1 d D U P A 1
H21 H 0.6181 0.1654 0.6399 0.083 Uiso 0.399(4) 1 calc R U P A 1
C22 C 0.793(4) 0.0474(18) 0.6596(8) 0.091(9) Uiso 0.399(4) 1 d D U P A 1
H22A H 0.7476 0.0037 0.6382 0.137 Uiso 0.399(4) 1 calc R U P A 1
H22B H 0.9256 0.0763 0.6523 0.137 Uiso 0.399(4) 1 calc R U P A 1
H22C H 0.8085 0.0109 0.6846 0.137 Uiso 0.399(4) 1 calc R U P A 1
C23 C 0.419(4) 0.076(2) 0.6745(11) 0.087(10) Uiso 0.399(4) 1 d D U P A 1
H23A H 0.3847 0.0327 0.6523 0.130 Uiso 0.399(4) 1 calc R U P A 1
H23B H 0.4297 0.0391 0.6994 0.130 Uiso 0.399(4) 1 calc R U P A 1
H23C H 0.3099 0.1250 0.6773 0.130 Uiso 0.399(4) 1 calc R U P A 1
O1D O 1.093(4) 0.273(3) 0.6402(12) 0.069(9) Uani 0.312(4) 1 d D U P B 2
O2D O 0.6471(10) 0.6317(4) 0.51770(16) 0.0813(17) Uani 0.312(4) 1 d D U P B 2
O3D O 0.3432(11) 0.6162(5) 0.55003(16) 0.094(2) Uani 0.312(4) 1 d D U P B 2
C1D C 0.800(6) 0.282(2) 0.6904(8) 0.059(12) Uiso 0.312(4) 1 d D U P B 2
C2D C 0.898(5) 0.344(2) 0.7176(8) 0.056(9) Uiso 0.312(4) 1 d D U P B 2
C3D C 0.847(5) 0.331(2) 0.7592(8) 0.064(9) Uiso 0.312(4) 1 d D U P B 2
H3D H 0.9148 0.3703 0.7787 0.077 Uiso 0.312(4) 1 calc R U P B 2
C4D C 0.696(7) 0.261(3) 0.7724(8) 0.069(11) Uiso 0.312(4) 1 d D U P B 2
C5D C 0.605(9) 0.198(4) 0.7430(8) 0.062(10) Uiso 0.312(4) 1 d D U P B 2
H5D H 0.5083 0.1508 0.7509 0.075 Uiso 0.312(4) 1 calc R U P B 2
C6D C 0.661(8) 0.208(3) 0.7022(8) 0.054(10) Uiso 0.312(4) 1 d D U P B 2
C7D C 0.865(4) 0.2739(17) 0.6441(7) 0.073(10) Uiso 0.312(4) 1 d D U P B 2
C8D C 0.767(4) 0.3568(16) 0.6185(7) 0.050(9) Uiso 0.312(4) 1 d D U P B 2
C9D C 0.866(6) 0.387(3) 0.5827(10) 0.061(9) Uiso 0.312(4) 1 d D U P B 2
H9D H 0.9878 0.3542 0.5744 0.074 Uiso 0.312(4) 1 calc R U P B 2
C10D C 0.790(6) 0.462(3) 0.5594(11) 0.063(10) Uiso 0.312(4) 1 d D U P B 2
H10D H 0.8642 0.4823 0.5364 0.075 Uiso 0.312(4) 1 calc R U P B 2
C11D C 0.602(5) 0.509(3) 0.5693(11) 0.052(10) Uiso 0.312(4) 1 d D U P B 2
C12D C 0.494(7) 0.472(4) 0.6026(15) 0.069(11) Uiso 0.312(4) 1 d D U P B 2
H12D H 0.3633 0.4988 0.6092 0.083 Uiso 0.312(4) 1 calc R U P B 2
C13D C 0.574(5) 0.397(3) 0.6261(11) 0.061(10) Uiso 0.312(4) 1 d D U P B 2
H13D H 0.4940 0.3721 0.6478 0.073 Uiso 0.312(4) 1 calc R U P B 2
C14D C 0.5291(15) 0.5937(6) 0.5448(2) 0.070(2) Uani 0.312(4) 1 d D U P B 2
C15D C 1.042(5) 0.427(2) 0.7041(11) 0.070(10) Uiso 0.312(4) 1 d D U P B 2
H15D H 1.0709 0.4168 0.6749 0.084 Uiso 0.312(4) 1 calc R U P B 2
C16D C 1.247(7) 0.419(5) 0.726(3) 0.075(19) Uiso 0.312(4) 1 d D U P B 2
H16D H 1.3374 0.4717 0.7172 0.112 Uiso 0.312(4) 1 calc R U P B 2
H16E H 1.2234 0.4239 0.7548 0.112 Uiso 0.312(4) 1 calc R U P B 2
H16F H 1.3108 0.3568 0.7196 0.112 Uiso 0.312(4) 1 calc R U P B 2
C17D C 0.936(7) 0.528(2) 0.7084(12) 0.070(12) Uiso 0.312(4) 1 d D U P B 2
H17D H 0.8051 0.5274 0.6936 0.105 Uiso 0.312(4) 1 calc R U P B 2
H17E H 0.9091 0.5410 0.7367 0.105 Uiso 0.312(4) 1 calc R U P B 2
H17F H 1.0260 0.5779 0.6974 0.105 Uiso 0.312(4) 1 calc R U P B 2
C18D C 0.621(6) 0.238(4) 0.8167(8) 0.091(12) Uiso 0.312(4) 1 d D U P B 2
H18D H 0.5913 0.1688 0.8107 0.109 Uiso 0.312(4) 1 calc R U P B 2
C19D C 0.767(6) 0.214(2) 0.8503(9) 0.092(12) Uiso 0.312(4) 1 d D U P B 2
H19D H 0.9040 0.2009 0.8392 0.137 Uiso 0.312(4) 1 calc R U P B 2
H19E H 0.7755 0.2695 0.8687 0.137 Uiso 0.312(4) 1 calc R U P B 2
H19F H 0.7167 0.1575 0.8647 0.137 Uiso 0.312(4) 1 calc R U P B 2
C20D C 0.399(6) 0.262(4) 0.8257(16) 0.080(14) Uiso 0.312(4) 1 d D U P B 2
H20D H 0.3258 0.2758 0.8006 0.121 Uiso 0.312(4) 1 calc R U P B 2
H20E H 0.3337 0.2071 0.8392 0.121 Uiso 0.312(4) 1 calc R U P B 2
H20F H 0.3925 0.3191 0.8432 0.121 Uiso 0.312(4) 1 calc R U P B 2
C21D C 0.595(6) 0.150(3) 0.6642(10) 0.086(11) Uiso 0.312(4) 1 d D U P B 2
H21D H 0.4721 0.1829 0.6524 0.104 Uiso 0.312(4) 1 calc R U P B 2
C22D C 0.785(4) 0.1715(17) 0.6358(8) 0.095(9) Uiso 0.312(4) 1 d D U P B 2
H22D H 0.8959 0.1238 0.6408 0.114 Uiso 0.312(4) 1 calc R U P B 2
H22E H 0.7422 0.1659 0.6074 0.114 Uiso 0.312(4) 1 calc R U P B 2
C23D C 0.543(6) 0.044(2) 0.6696(10) 0.110(12) Uiso 0.312(4) 1 d D U P B 2
H23D H 0.5042 0.0160 0.6437 0.165 Uiso 0.312(4) 1 calc R U P B 2
H23E H 0.6625 0.0095 0.6804 0.165 Uiso 0.312(4) 1 calc R U P B 2
H23F H 0.4270 0.0378 0.6884 0.165 Uiso 0.312(4) 1 calc R U P B 2
O1P O 1.113(7) 0.306(3) 0.6514(16) 0.075(10) Uani 0.169(4) 1 d D U P C 3
O2P O 0.6471(10) 0.6317(4) 0.51770(16) 0.0813(17) Uani 0.169(4) 1 d D U P C 3
O3P O 0.3432(11) 0.6162(5) 0.55003(16) 0.094(2) Uani 0.169(4) 1 d D U P C 3
C1P C 0.807(7) 0.293(3) 0.7006(10) 0.053(12) Uiso 0.169(4) 1 d D U P C 3
C2P C 0.874(7) 0.346(3) 0.7350(10) 0.062(12) Uiso 0.169(4) 1 d D U P C 3
C3P C 0.795(8) 0.323(4) 0.7737(11) 0.063(13) Uiso 0.169(4) 1 d D U P C 3
H3P H 0.8416 0.3564 0.7969 0.075 Uiso 0.169(4) 1 calc R U P C 3
C4P C 0.645(8) 0.250(4) 0.7764(11) 0.066(14) Uiso 0.169(4) 1 d D U P C 3
C5P C 0.585(13) 0.193(6) 0.7434(12) 0.060(13) Uiso 0.169(4) 1 d D U P C 3
H5P H 0.4929 0.1399 0.7468 0.072 Uiso 0.169(4) 1 calc R U P C 3
C6P C 0.664(11) 0.216(4) 0.7047(12) 0.056(13) Uiso 0.169(4) 1 d D U P C 3
C7P C 0.938(5) 0.352(2) 0.6700(8) 0.059(10) Uiso 0.169(4) 1 d D U P C 3
C8P C 0.828(5) 0.406(3) 0.6351(10) 0.054(10) Uiso 0.169(4) 1 d D U P C 3
C9P C 0.945(5) 0.451(3) 0.6048(10) 0.065(11) Uiso 0.169(4) 1 d D U P C 3
H9P H 1.0900 0.4410 0.6040 0.078 Uiso 0.169(4) 1 calc R U P C 3
C10P C 0.851(6) 0.511(3) 0.5752(11) 0.069(12) Uiso 0.169(4) 1 d D U P C 3
H10P H 0.9321 0.5369 0.5543 0.082 Uiso 0.169(4) 1 calc R U P C 3
C11P C 0.639(6) 0.531(3) 0.5767(10) 0.065(14) Uiso 0.169(4) 1 d D U P C 3
C12P C 0.520(7) 0.492(5) 0.6087(16) 0.063(13) Uiso 0.169(4) 1 d D U P C 3
H12P H 0.3778 0.5075 0.6111 0.076 Uiso 0.169(4) 1 calc R U P C 3
C13P C 0.616(6) 0.430(4) 0.6370(15) 0.056(12) Uiso 0.169(4) 1 d D U P C 3
H13P H 0.5349 0.4042 0.6581 0.067 Uiso 0.169(4) 1 calc R U P C 3
C14P C 0.5291(15) 0.5937(6) 0.5448(2) 0.070(2) Uani 0.169(4) 1 d D U P C 3
C15P C 0.989(6) 0.422(3) 0.7097(11) 0.071(14) Uiso 0.169(4) 1 d D U P C 3
C16P C 1.224(7) 0.438(5) 0.7127(18) 0.10(2) Uiso 0.169(4) 1 d D U P C 3
H16G H 1.2657 0.4891 0.6942 0.154 Uiso 0.169(4) 1 calc R U P C 3
H16H H 1.2600 0.4563 0.7402 0.154 Uiso 0.169(4) 1 calc R U P C 3
H16I H 1.2954 0.3776 0.7057 0.154 Uiso 0.169(4) 1 calc R U P C 3
C17P C 0.884(10) 0.523(3) 0.713(2) 0.061(19) Uiso 0.169(4) 1 d D U P C 3
H17G H 0.9604 0.5701 0.6968 0.092 Uiso 0.169(4) 1 calc R U P C 3
H17H H 0.7419 0.5190 0.7036 0.092 Uiso 0.169(4) 1 calc R U P C 3
H17I H 0.8850 0.5442 0.7412 0.092 Uiso 0.169(4) 1 calc R U P C 3
C18P C 0.555(7) 0.219(4) 0.8176(11) 0.074(13) Uiso 0.169(4) 1 d D U P C 3
H18P H 0.5577 0.1473 0.8212 0.089 Uiso 0.169(4) 1 calc R U P C 3
C19P C 0.681(8) 0.271(5) 0.8508(14) 0.087(18) Uiso 0.169(4) 1 d D U P C 3
H19G H 0.8216 0.2452 0.8512 0.130 Uiso 0.169(4) 1 calc R U P C 3
H19H H 0.6858 0.3407 0.8451 0.130 Uiso 0.169(4) 1 calc R U P C 3
H19I H 0.6157 0.2605 0.8769 0.130 Uiso 0.169(4) 1 calc R U P C 3
C20P C 0.331(6) 0.258(5) 0.8157(16) 0.065(16) Uiso 0.169(4) 1 d D U P C 3
H20G H 0.2553 0.2237 0.7946 0.097 Uiso 0.169(4) 1 calc R U P C 3
H20H H 0.2629 0.2470 0.8416 0.097 Uiso 0.169(4) 1 calc R U P C 3
H20I H 0.3330 0.3273 0.8098 0.097 Uiso 0.169(4) 1 calc R U P C 3
C21P C 0.581(8) 0.154(4) 0.6698(15) 0.080(14) Uiso 0.169(4) 1 d D U P C 3
H21P H 0.5461 0.1983 0.6471 0.096 Uiso 0.169(4) 1 calc R U P C 3
C22P C 0.755(9) 0.084(4) 0.6548(17) 0.077(17) Uiso 0.169(4) 1 d D U P C 3
H22F H 0.7026 0.0444 0.6327 0.115 Uiso 0.169(4) 1 calc R U P C 3
H22G H 0.8732 0.1220 0.6455 0.115 Uiso 0.169(4) 1 calc R U P C 3
H22H H 0.7984 0.0418 0.6769 0.115 Uiso 0.169(4) 1 calc R U P C 3
C23P C 0.384(9) 0.095(5) 0.680(3) 0.11(3) Uiso 0.169(4) 1 d D U P C 3
H23G H 0.3404 0.0574 0.6571 0.158 Uiso 0.169(4) 1 calc R U P C 3
H23H H 0.4133 0.0515 0.7028 0.158 Uiso 0.169(4) 1 calc R U P C 3
H23I H 0.2735 0.1399 0.6881 0.158 Uiso 0.169(4) 1 calc R U P C 3
O1Z O 1.110(8) 0.281(6) 0.652(2) 0.073(11) Uiso 0.121(4) 1 d D U P D 4
O2Z O 0.6471(10) 0.6317(4) 0.51770(16) 0.0813(17) Uani 0.121(4) 1 d D U P D 4
O3Z O 0.3432(11) 0.6162(5) 0.55003(16) 0.094(2) Uani 0.121(4) 1 d D U P D 4
C1Z C 0.876(7) 0.303(3) 0.6989(11) 0.048(13) Uiso 0.121(4) 1 d D U P D 4
C2Z C 0.914(6) 0.370(3) 0.7300(12) 0.061(14) Uiso 0.121(4) 1 d D U P D 4
C3Z C 0.836(7) 0.359(3) 0.7692(13) 0.079(15) Uiso 0.121(4) 1 d D U P D 4
H3Z H 0.8604 0.4061 0.7893 0.095 Uiso 0.121(4) 1 calc R U P D 4
C4Z C 0.721(8) 0.275(4) 0.7776(11) 0.059(14) Uiso 0.121(4) 1 d D U P D 4
C5Z C 0.672(9) 0.209(4) 0.7464(11) 0.061(14) Uiso 0.121(4) 1 d D U P D 4
H5Z H 0.5826 0.1561 0.7520 0.074 Uiso 0.121(4) 1 calc R U P D 4
C6Z C 0.753(8) 0.220(3) 0.7067(11) 0.055(13) Uiso 0.121(4) 1 d D U P D 4
C7Z C 0.887(8) 0.288(3) 0.6529(11) 0.074(15) Uiso 0.121(4) 1 d D U P D 4
C8Z C 0.792(10) 0.365(4) 0.6237(15) 0.054(15) Uiso 0.121(4) 1 d D U P D 4
C9Z C 0.884(14) 0.384(7) 0.586(2) 0.060(15) Uiso 0.121(4) 1 d D U P D 4
H9Z H 1.0046 0.3498 0.5779 0.072 Uiso 0.121(4) 1 calc R U P D 4
C10Z C 0.796(14) 0.453(6) 0.560(2) 0.066(15) Uiso 0.121(4) 1 d D U P D 4
H10Z H 0.8494 0.4608 0.5333 0.079 Uiso 0.121(4) 1 calc R U P D 4
C11Z C 0.630(6) 0.5113(18) 0.5723(12) 0.057(15) Uiso 0.121(4) 1 d D U P D 4
C12Z C 0.542(10) 0.496(5) 0.6110(16) 0.061(14) Uiso 0.121(4) 1 d D U P D 4
H12Z H 0.4274 0.5337 0.6195 0.073 Uiso 0.121(4) 1 calc R U P D 4
C13Z C 0.629(11) 0.425(6) 0.6367(18) 0.058(14) Uiso 0.121(4) 1 d D U P D 4
H13Z H 0.5758 0.4177 0.6630 0.069 Uiso 0.121(4) 1 calc R U P D 4
C14Z C 0.5291(15) 0.5937(6) 0.5448(2) 0.070(2) Uani 0.121(4) 1 d D U P D 4
C15Z C 1.045(8) 0.458(3) 0.7199(19) 0.069(14) Uiso 0.121(4) 1 d D U P D 4
H15Z H 1.0766 0.4512 0.6907 0.083 Uiso 0.121(4) 1 calc R U P D 4
C16Z C 1.253(7) 0.453(5) 0.740(2) 0.11(3) Uiso 0.121(4) 1 d D U P D 4
H16J H 1.3128 0.3892 0.7361 0.164 Uiso 0.121(4) 1 calc R U P D 4
H16K H 1.3441 0.5027 0.7288 0.164 Uiso 0.121(4) 1 calc R U P D 4
H16L H 1.2359 0.4653 0.7690 0.164 Uiso 0.121(4) 1 calc R U P D 4
C17Z C 0.925(11) 0.552(4) 0.723(3) 0.07(2) Uiso 0.121(4) 1 d D U P D 4
H17J H 0.7943 0.5453 0.7082 0.105 Uiso 0.121(4) 1 calc R U P D 4
H17K H 0.8975 0.5672 0.7508 0.105 Uiso 0.121(4) 1 calc R U P D 4
H17L H 1.0057 0.6045 0.7106 0.105 Uiso 0.121(4) 1 calc R U P D 4
C18Z C 0.628(9) 0.267(4) 0.8200(12) 0.082(15) Uiso 0.121(4) 1 d D U P D 4
H18Z H 0.6132 0.1967 0.8273 0.098 Uiso 0.121(4) 1 calc R U P D 4
C19Z C 0.808(10) 0.311(6) 0.8440(17) 0.09(2) Uiso 0.121(4) 1 d D U P D 4
H19J H 0.7733 0.3120 0.8726 0.138 Uiso 0.121(4) 1 calc R U P D 4
H19K H 0.9327 0.2730 0.8398 0.138 Uiso 0.121(4) 1 calc R U P D 4
H19L H 0.8316 0.3779 0.8348 0.138 Uiso 0.121(4) 1 calc R U P D 4
C20Z C 0.422(10) 0.319(6) 0.828(2) 0.11(2) Uiso 0.121(4) 1 d D U P D 4
H20J H 0.3800 0.3081 0.8561 0.166 Uiso 0.121(4) 1 calc R U P D 4
H20K H 0.4397 0.3889 0.8237 0.166 Uiso 0.121(4) 1 calc R U P D 4
H20L H 0.3155 0.2944 0.8101 0.166 Uiso 0.121(4) 1 calc R U P D 4
C21Z C 0.765(7) 0.183(3) 0.6633(11) 0.085(14) Uiso 0.121(4) 1 d D U P D 4
C22Z C 0.908(10) 0.093(3) 0.6622(18) 0.082(19) Uiso 0.121(4) 1 d D U P D 4
H22I H 0.9169 0.0686 0.6347 0.123 Uiso 0.121(4) 1 calc R U P D 4
H22J H 1.0456 0.1109 0.6717 0.123 Uiso 0.121(4) 1 calc R U P D 4
H22K H 0.8509 0.0425 0.6796 0.123 Uiso 0.121(4) 1 calc R U P D 4
C23Z C 0.565(10) 0.171(5) 0.638(2) 0.15(3) Uiso 0.121(4) 1 d D U P D 4
H23J H 0.6007 0.1473 0.6113 0.221 Uiso 0.121(4) 1 calc R U P D 4
H23K H 0.4733 0.1251 0.6514 0.221 Uiso 0.121(4) 1 calc R U P D 4
H23L H 0.4959 0.2340 0.6357 0.221 Uiso 0.121(4) 1 calc R U P D 4
N1 N 0.0554(10) 0.6670(4) 0.49226(16) 0.0682(19) Uani 1 1 d . . . . .
H1A H 0.1547 0.6434 0.5088 0.082 Uiso 1 1 calc R U . . .
H1B H -0.0707 0.6521 0.5023 0.082 Uiso 1 1 calc R U . . .
H1C H 0.0682 0.7323 0.4904 0.082 Uiso 1 1 calc R U . . .
C24 C 0.2920(15) 0.6528(7) 0.4332(2) 0.102(3) Uani 1 1 d . . . . .
H24A H 0.4004 0.6372 0.4526 0.152 Uiso 1 1 calc R U . . .
H24B H 0.2914 0.7226 0.4281 0.152 Uiso 1 1 calc R U . . .
H24C H 0.3183 0.6182 0.4080 0.152 Uiso 1 1 calc R U . . .
C25 C 0.0792(14) 0.6215(7) 0.4503(2) 0.074(3) Uani 1 1 d . . . . .
H25 H -0.0311 0.6482 0.4325 0.089 Uiso 1 1 calc R U . . .
C26 C 0.050(2) 0.5132(8) 0.4532(3) 0.083(3) Uani 1 1 d . . . . .
C27 C -0.137(2) 0.4721(10) 0.4401(3) 0.114(4) Uani 1 1 d . . . . .
H27 H -0.2436 0.5132 0.4305 0.137 Uiso 1 1 calc R U . . .
C28 C -0.169(3) 0.3705(14) 0.4409(4) 0.148(6) Uani 1 1 d . . . . .
H28 H -0.2955 0.3434 0.4319 0.178 Uiso 1 1 calc R U . . .
C29 C -0.013(4) 0.3122(14) 0.4550(6) 0.171(8) Uani 1 1 d . . . . .
H29 H -0.0350 0.2443 0.4554 0.205 Uiso 1 1 calc R U . . .
C30 C 0.173(4) 0.3476(12) 0.4685(5) 0.172(7) Uani 1 1 d . . . . .
H30 H 0.2776 0.3053 0.4777 0.206 Uiso 1 1 calc R U . . .
C31 C 0.202(2) 0.4506(10) 0.4681(3) 0.120(4) Uani 1 1 d . . . . .
H31 H 0.3269 0.4768 0.4782 0.145 Uiso 1 1 calc R U . . .

loop_
_atom_site_aniso_label
_atom_site_aniso_U_11
_atom_site_aniso_U_22
_atom_site_aniso_U_33
_atom_site_aniso_U_23
_atom_site_aniso_U_13
_atom_site_aniso_U_12
O1 0.095(13) 0.063(14) 0.080(12) 0.015(11) 0.026(11) 0.028(11)
O2 0.083(4) 0.090(4) 0.071(3) 0.030(3) 0.010(3) -0.001(4)
O3 0.076(4) 0.140(5) 0.066(4) 0.034(4) -0.007(4) 0.023(4)
C14 0.084(6) 0.076(5) 0.051(5) 0.008(4) -0.021(5) 0.000(5)
O1D 0.071(13) 0.062(18) 0.074(15) -0.007(14) 0.011(13) 0.011(13)
O2D 0.083(4) 0.090(4) 0.071(3) 0.030(3) 0.010(3) -0.001(4)
O3D 0.076(4) 0.140(5) 0.066(4) 0.034(4) -0.007(4) 0.023(4)
C14D 0.084(6) 0.076(5) 0.051(5) 0.008(4) -0.021(5) 0.000(5)
O1P 0.077(15) 0.073(18) 0.074(17) 0.008(15) 0.018(14) 0.012(15)
O2P 0.083(4) 0.090(4) 0.071(3) 0.030(3) 0.010(3) -0.001(4)
O3P 0.076(4) 0.140(5) 0.066(4) 0.034(4) -0.007(4) 0.023(4)
C14P 0.084(6) 0.076(5) 0.051(5) 0.008(4) -0.021(5) 0.000(5)
O2Z 0.083(4) 0.090(4) 0.071(3) 0.030(3) 0.010(3) -0.001(4)
O3Z 0.076(4) 0.140(5) 0.066(4) 0.034(4) -0.007(4) 0.023(4)
C14Z 0.084(6) 0.076(5) 0.051(5) 0.008(4) -0.021(5) 0.000(5)
N1 0.073(5) 0.081(4) 0.051(4) 0.016(3) -0.002(4) 0.006(4)
C24 0.109(9) 0.127(8) 0.068(6) -0.002(6) 0.031(6) -0.005(7)
C25 0.071(7) 0.105(8) 0.046(5) 0.008(5) -0.011(5) -0.002(6)
C26 0.106(9) 0.093(8) 0.050(5) -0.006(6) 0.006(6) -0.007(8)
C27 0.130(13) 0.116(11) 0.095(8) -0.014(7) 0.024(8) -0.004(9)
C28 0.155(16) 0.156(17) 0.133(12) -0.035(12) 0.042(11) -0.036(13)
C29 0.24(3) 0.116(15) 0.159(16) -0.017(11) 0.036(17) -0.037(16)
C30 0.24(2) 0.103(14) 0.171(14) 0.007(10) -0.016(14) 0.033(13)
C31 0.165(13) 0.105(10) 0.091(8) -0.006(7) -0.027(8) 0.010(10)

loop_
_atom_type_symbol
_atom_type_description
_atom_type_scat_dispersion_real
_atom_type_scat_dispersion_imag
_atom_type_scat_source
C C 0.0033 0.0016 'International Tables Vol C Tables 4.2.6.8 and 6.1.1.4'
H H 0.0000 0.0000 'International Tables Vol C Tables 4.2.6.8 and 6.1.1.4'
N N 0.0061 0.0033 'International Tables Vol C Tables 4.2.6.8 and 6.1.1.4'
O O 0.0106 0.0060 'International Tables Vol C Tables 4.2.6.8 and 6.1.1.4'

loop_
_geom_angle_atom_site_label_1
_geom_angle_atom_site_label_2
_geom_angle_atom_site_label_3
_geom_angle
_geom_angle_site_symmetry_1
_geom_angle_site_symmetry_3
_geom_angle_publ_flag
C6 C1 C2 118.5(17) . . ?
C6 C1 C7 120.6(19) . . ?
C2 C1 C7 120.8(19) . . ?
C1 C2 C3 121.8(19) . . ?
C1 C2 C15 120(2) . . ?
C3 C2 C15 117.8(19) . . ?
C2 C3 C4 119(2) . . ?
C2 C3 H3 120.5 . . ?
C4 C3 H3 120.5 . . ?
C5 C4 C3 117.9(18) . . ?
C5 C4 C18 123.1(18) . . ?
C3 C4 C18 119.0(18) . . ?
C4 C5 C6 122.0(19) . . ?
C4 C5 H5 119.0 . . ?
C6 C5 H5 119.0 . . ?
C1 C6 C5 120.1(18) . . ?
C1 C6 C21 121.2(18) . . ?
C5 C6 C21 118.6(18) . . ?
O1 C7 C8 120(2) . . ?
O1 C7 C1 123(2) . . ?
C8 C7 C1 116.2(19) . . ?
C13 C8 C9 121.0(18) . . ?
C13 C8 C7 122.6(19) . . ?
C9 C8 C7 116.3(18) . . ?
C8 C9 C10 117.9(19) . . ?
C8 C9 H9 121.1 . . ?
C10 C9 H9 121.1 . . ?
C11 C10 C9 124(2) . . ?
C11 C10 H10 118.1 . . ?
C9 C10 H10 118.1 . . ?
C10 C11 C12 115.9(18) . . ?
C10 C11 C14 124.6(19) . . ?
C12 C11 C14 119.5(19) . . ?
C13 C12 C11 121(2) . . ?
C13 C12 H12 119.5 . . ?
C11 C12 H12 119.5 . . ?
C8 C13 C12 120(2) . . ?
C8 C13 H13 119.8 . . ?
C12 C13 H13 119.8 . . ?
O3 C14 O2 124.3(7) . . ?
O3 C14 C11 120.3(13) . . ?
O2 C14 C11 115.4(13) . . ?
C16 C15 C17 112(3) . . ?
C16 C15 C2 114(2) . . ?
C17 C15 C2 111(2) . . ?
C16 C15 H15 106.5 . . ?
C17 C15 H15 106.5 . . ?
C2 C15 H15 106.5 . . ?
C15 C16 H16A 109.5 . . ?
C15 C16 H16B 109.5 . . ?
H16A C16 H16B 109.5 . . ?
C15 C16 H16C 109.5 . . ?
H16A C16 H16C 109.5 . . ?
H16B C16 H16C 109.5 . . ?
C15 C17 H17A 109.5 . . ?
C15 C17 H17B 109.5 . . ?
H17A C17 H17B 109.5 . . ?
C15 C17 H17C 109.5 . . ?
H17A C17 H17C 109.5 . . ?
H17B C17 H17C 109.5 . . ?
C20 C18 C19 110(2) . . ?
C20 C18 C4 112(2) . . ?
C19 C18 C4 115.6(19) . . ?
C20 C18 H18 106.1 . . ?
C19 C18 H18 106.1 . . ?
C4 C18 H18 106.1 . . ?
C18 C19 H19A 109.5 . . ?
C18 C19 H19B 109.5 . . ?
H19A C19 H19B 109.5 . . ?
C18 C19 H19C 109.5 . . ?
H19A C19 H19C 109.5 . . ?
H19B C19 H19C 109.5 . . ?
C18 C20 H20A 109.5 . . ?
C18 C20 H20B 109.5 . . ?
H20A C20 H20B 109.5 . . ?
C18 C20 H20C 109.5 . . ?
H20A C20 H20C 109.5 . . ?
H20B C20 H20C 109.5 . . ?
C6 C21 C22 111(2) . . ?
C6 C21 C23 113(2) . . ?
C22 C21 C23 106.7(19) . . ?
C6 C21 H21 108.6 . . ?
C22 C21 H21 108.6 . . ?
C23 C21 H21 108.6 . . ?
C21 C22 H22A 109.5 . . ?
C21 C22 H22B 109.5 . . ?
H22A C22 H22B 109.5 . . ?
C21 C22 H22C 109.5 . . ?
H22A C22 H22C 109.5 . . ?
H22B C22 H22C 109.5 . . ?
C21 C23 H23A 109.5 . . ?
C21 C23 H23B 109.5 . . ?
H23A C23 H23B 109.5 . . ?
C21 C23 H23C 109.5 . . ?
H23A C23 H23C 109.5 . . ?
H23B C23 H23C 109.5 . . ?
C2D C1D C6D 123(2) . . ?
C2D C1D C7D 123(2) . . ?
C6D C1D C7D 112.6(18) . . ?
C1D C2D C3D 117(2) . . ?
C1D C2D C15D 123(2) . . ?
C3D C2D C15D 121(2) . . ?
C2D C3D C4D 122(2) . . ?
C2D C3D H3D 119.1 . . ?
C4D C3D H3D 119.1 . . ?
C5D C4D C3D 118(2) . . ?
C5D C4D C18D 113(2) . . ?
C3D C4D C18D 128(2) . . ?
C6D C5D C4D 120(2) . . ?
C6D C5D H5D 120.1 . . ?
C4D C5D H5D 120.1 . . ?
C5D C6D C1D 120(2) . . ?
C5D C6D C21D 131(2) . . ?
C1D C6D C21D 108.5(18) . . ?
O1D C7D C22D 108(2) . . ?
O1D C7D C8D 111(2) . . ?
C22D C7D C8D 116.1(18) . . ?
O1D C7D C1D 110(2) . . ?
C22D C7D C1D 98.7(17) . . ?
C8D C7D C1D 112(2) . . ?
C13D C8D C9D 117(2) . . ?
C13D C8D C7D 124(2) . . ?
C9D C8D C7D 119(2) . . ?
C10D C9D C8D 122(2) . . ?
C10D C9D H9D 119.2 . . ?
C8D C9D H9D 119.2 . . ?
C9D C10D C11D 121(2) . . ?
C9D C10D H10D 119.3 . . ?
C11D C10D H10D 119.3 . . ?
C12D C11D C10D 116(2) . . ?
C12D C11D C14D 124(2) . . ?
C10D C11D C14D 120(2) . . ?
C13D C12D C11D 122(3) . . ?
C13D C12D H12D 119.1 . . ?
C11D C12D H12D 119.1 . . ?
C8D C13D C12D 122(3) . . ?
C8D C13D H13D 119.2 . . ?
C12D C13D H13D 119.2 . . ?
O3D C14D O2D 124.3(7) . . ?
O3D C14D C11D 114.8(14) . . ?
O2D C14D C11D 120.5(14) . . ?
C16D C15D C2D 110(3) . . ?
C16D C15D C17D 114(3) . . ?
C2D C15D C17D 111(2) . . ?
C16D C15D H15D 107.1 . . ?
C2D C15D H15D 107.1 . . ?
C17D C15D H15D 107.1 . . ?
C15D C16D H16D 109.5 . . ?
C15D C16D H16E 109.5 . . ?
H16D C16D H16E 109.5 . . ?
C15D C16D H16F 109.5 . . ?
H16D C16D H16F 109.5 . . ?
H16E C16D H16F 109.5 . . ?
C15D C17D H17D 109.5 . . ?
C15D C17D H17E 109.5 . . ?
H17D C17D H17E 109.5 . . ?
C15D C17D H17F 109.5 . . ?
H17D C17D H17F 109.5 . . ?
H17E C17D H17F 109.5 . . ?
C19D C18D C20D 120(3) . . ?
C19D C18D C4D 123(3) . . ?
C20D C18D C4D 116(3) . . ?
C19D C18D H18D 93.6 . . ?
C20D C18D H18D 93.6 . . ?
C4D C18D H18D 93.6 . . ?
C18D C19D H19D 109.5 . . ?
C18D C19D H19E 109.5 . . ?
H19D C19D H19E 109.5 . . ?
C18D C19D H19F 109.5 . . ?
H19D C19D H19F 109.5 . . ?
H19E C19D H19F 109.5 . . ?
C18D C20D H20D 109.5 . . ?
C18D C20D H20E 109.5 . . ?
H20D C20D H20E 109.5 . . ?
C18D C20D H20F 109.5 . . ?
H20D C20D H20F 109.5 . . ?
H20E C20D H20F 109.5 . . ?
C23D C21D C6D 118(3) . . ?
C23D C21D C22D 115(3) . . ?
C6D C21D C22D 100.3(19) . . ?
C23D C21D H21D 107.7 . . ?
C6D C21D H21D 107.7 . . ?
C22D C21D H21D 107.7 . . ?
C7D C22D C21D 109.0(18) . . ?
C7D C22D H22D 109.9 . . ?
C21D C22D H22D 109.9 . . ?
C7D C22D H22E 109.9 . . ?
C21D C22D H22E 109.9 . . ?
H22D C22D H22E 108.3 . . ?
C21D C23D H23D 109.5 . . ?
C21D C23D H23E 109.5 . . ?
H23D C23D H23E 109.5 . . ?
C21D C23D H23F 109.5 . . ?
H23D C23D H23F 109.5 . . ?
H23E C23D H23F 109.5 . . ?
C6P C1P C2P 120(2) . . ?
C6P C1P C7P 144(3) . . ?
C2P C1P C7P 95.6(19) . . ?
C3P C2P C1P 120(2) . . ?
C3P C2P C15P 145(3) . . ?
C1P C2P C15P 93(2) . . ?
C4P C3P C2P 118(3) . . ?
C4P C3P H3P 121.1 . . ?
C2P C3P H3P 121.1 . . ?
C5P C4P C3P 123(3) . . ?
C5P C4P C18P 116(3) . . ?
C3P C4P C18P 121(3) . . ?
C4P C5P C6P 119(3) . . ?
C4P C5P H5P 120.6 . . ?
C6P C5P H5P 120.6 . . ?
C1P C6P C5P 120(3) . . ?
C1P C6P C21P 125(3) . . ?
C5P C6P C21P 115(3) . . ?
O1P C7P C1P 119(3) . . ?
O1P C7P C8P 105(2) . . ?
C1P C7P C8P 119(2) . . ?
O1P C7P C15P 116(3) . . ?
C1P C7P C15P 83.6(17) . . ?
C8P C7P C15P 113(2) . . ?
C9P C8P C13P 117(2) . . ?
C9P C8P C7P 120(2) . . ?
C13P C8P C7P 122(2) . . ?
C8P C9P C10P 121(3) . . ?
C8P C9P H9P 119.5 . . ?
C10P C9P H9P 119.5 . . ?
C11P C10P C9P 121(3) . . ?
C11P C10P H10P 119.5 . . ?
C9P C10P H10P 119.5 . . ?
C10P C11P C12P 119(2) . . ?
C10P C11P C14P 123(3) . . ?
C12P C11P C14P 119(3) . . ?
C13P C12P C11P 119(3) . . ?
C13P C12P H12P 120.4 . . ?
C11P C12P H12P 120.4 . . ?
C12P C13P C8P 123(3) . . ?
C12P C13P H13P 118.7 . . ?
C8P C13P H13P 118.7 . . ?
O3P C14P O2P 124.3(7) . . ?
O3P C14P C11P 119.0(16) . . ?
O2P C14P C11P 115.7(16) . . ?
C2P C15P C16P 123(3) . . ?
C2P C15P C17P 111(3) . . ?
C16P C15P C17P 107(3) . . ?
C2P C15P C7P 86.6(18) . . ?
C16P C15P C7P 109(3) . . ?
C17P C15P C7P 120(3) . . ?
C15P C16P H16G 109.5 . . ?
C15P C16P H16H 109.5 . . ?
H16G C16P H16H 109.5 . . ?
C15P C16P H16I 109.5 . . ?
H16G C16P H16I 109.5 . . ?
H16H C16P H16I 109.5 . . ?
C15P C17P H17G 109.5 . . ?
C15P C17P H17H 109.5 . . ?
H17G C17P H17H 109.5 . . ?
C15P C17P H17I 109.5 . . ?
H17G C17P H17I 109.5 . . ?
H17H C17P H17I 109.5 . . ?
C20P C18P C19P 111(3) . . ?
C20P C18P C4P 103(3) . . ?
C19P C18P C4P 108(3) . . ?
C20P C18P H18P 111.4 . . ?
C19P C18P H18P 111.4 . . ?
C4P C18P H18P 111.4 . . ?
C18P C19P H19G 109.5 . . ?
C18P C19P H19H 109.5 . . ?
H19G C19P H19H 109.5 . . ?
C18P C19P H19I 109.5 . . ?
H19G C19P H19I 109.5 . . ?
H19H C19P H19I 109.5 . . ?
C18P C20P H20G 109.5 . . ?
C18P C20P H20H 109.5 . . ?
H20G C20P H20H 109.5 . . ?
C18P C20P H20I 109.5 . . ?
H20G C20P H20I 109.5 . . ?
H20H C20P H20I 109.5 . . ?
C6P C21P C23P 114(3) . . ?
C6P C21P C22P 110(3) . . ?
C23P C21P C22P 110(3) . . ?
C6P C21P H21P 107.7 . . ?
C23P C21P H21P 107.7 . . ?
C22P C21P H21P 107.7 . . ?
C21P C22P H22F 109.5 . . ?
C21P C22P H22G 109.5 . . ?
H22F C22P H22G 109.5 . . ?
C21P C22P H22H 109.5 . . ?
H22F C22P H22H 109.5 . . ?
H22G C22P H22H 109.5 . . ?
C21P C23P H23G 109.5 . . ?
C21P C23P H23H 109.5 . . ?
H23G C23P H23H 109.5 . . ?
C21P C23P H23I 109.5 . . ?
H23G C23P H23I 109.5 . . ?
H23H C23P H23I 109.5 . . ?
C2Z C1Z C6Z 119(2) . . ?
C2Z C1Z C7Z 144(3) . . ?
C6Z C1Z C7Z 95(2) . . ?
C1Z C2Z C3Z 123(3) . . ?
C1Z C2Z C15Z 117(3) . . ?
C3Z C2Z C15Z 120(3) . . ?
C4Z C3Z C2Z 118(3) . . ?
C4Z C3Z H3Z 121.2 . . ?
C2Z C3Z H3Z 121.2 . . ?
C3Z C4Z C5Z 120(3) . . ?
C3Z C4Z C18Z 117(3) . . ?
C5Z C4Z C18Z 122(3) . . ?
C4Z C5Z C6Z 121(3) . . ?
C4Z C5Z H5Z 119.3 . . ?
C6Z C5Z H5Z 119.3 . . ?
C1Z C6Z C5Z 118(3) . . ?
C1Z C6Z C21Z 94(2) . . ?
C5Z C6Z C21Z 148(3) . . ?
O1Z C7Z C1Z 95(3) . . ?
O1Z C7Z C8Z 115(3) . . ?
C1Z C7Z C8Z 120(3) . . ?
O1Z C7Z C21Z 115(3) . . ?
C1Z C7Z C21Z 83.9(18) . . ?
C8Z C7Z C21Z 122(3) . . ?
C13Z C8Z C9Z 119(3) . . ?
C13Z C8Z C7Z 120(3) . . ?
C9Z C8Z C7Z 121(3) . . ?
C10Z C9Z C8Z 120(3) . . ?
C10Z C9Z H9Z 120.0 . . ?
C8Z C9Z H9Z 120.0 . . ?
C11Z C10Z C9Z 121(3) . . ?
C11Z C10Z H10Z 119.7 . . ?
C9Z C10Z H10Z 119.7 . . ?
C10Z C11Z C12Z 120(3) . . ?
C10Z C11Z C14Z 123(3) . . ?
C12Z C11Z C14Z 117(3) . . ?
C13Z C12Z C11Z 119(3) . . ?
C13Z C12Z H12Z 120.5 . . ?
C11Z C12Z H12Z 120.5 . . ?
C8Z C13Z C12Z 121(3) . . ?
C8Z C13Z H13Z 119.3 . . ?
C12Z C13Z H13Z 119.3 . . ?
O3Z C14Z O2Z 124.3(7) . . ?
O3Z C14Z C11Z 119.3(17) . . ?
O2Z C14Z C11Z 116.4(17) . . ?
C16Z C15Z C17Z 118(4) . . ?
C16Z C15Z C2Z 111(3) . . ?
C17Z C15Z C2Z 113(3) . . ?
C16Z C15Z H15Z 104.5 . . ?
C17Z C15Z H15Z 104.5 . . ?
C2Z C15Z H15Z 104.5 . . ?
C15Z C16Z H16J 109.5 . . ?
C15Z C16Z H16K 109.5 . . ?
H16J C16Z H16K 109.5 . . ?
C15Z C16Z H16L 109.5 . . ?
H16J C16Z H16L 109.5 . . ?
H16K C16Z H16L 109.5 . . ?
C15Z C17Z H17J 109.5 . . ?
C15Z C17Z H17K 109.5 . . ?
H17J C17Z H17K 109.5 . . ?
C15Z C17Z H17L 109.5 . . ?
H17J C17Z H17L 109.5 . . ?
H17K C17Z H17L 109.5 . . ?
C4Z C18Z C20Z 118(3) . . ?
C4Z C18Z C19Z 98(3) . . ?
C20Z C18Z C19Z 112(4) . . ?
C4Z C18Z H18Z 109.4 . . ?
C20Z C18Z H18Z 109.4 . . ?
C19Z C18Z H18Z 109.4 . . ?
C18Z C19Z H19J 109.5 . . ?
C18Z C19Z H19K 109.5 . . ?
H19J C19Z H19K 109.5 . . ?
C18Z C19Z H19L 109.5 . . ?
H19J C19Z H19L 109.5 . . ?
H19K C19Z H19L 109.5 . . ?
C18Z C20Z H20J 109.5 . . ?
C18Z C20Z H20K 109.5 . . ?
H20J C20Z H20K 109.5 . . ?
C18Z C20Z H20L 109.5 . . ?
H20J C20Z H20L 109.5 . . ?
H20K C20Z H20L 109.5 . . ?
C6Z C21Z C23Z 120(4) . . ?
C6Z C21Z C22Z 109(3) . . ?
C23Z C21Z C22Z 114(3) . . ?
C6Z C21Z C7Z 86.2(19) . . ?
C23Z C21Z C7Z 112(3) . . ?
C22Z C21Z C7Z 114(3) . . ?
C21Z C22Z H22I 109.5 . . ?
C21Z C22Z H22J 109.5 . . ?
H22I C22Z H22J 109.5 . . ?
C21Z C22Z H22K 109.5 . . ?
H22I C22Z H22K 109.5 . . ?
H22J C22Z H22K 109.5 . . ?
C21Z C23Z H23J 109.5 . . ?
C21Z C23Z H23K 109.5 . . ?
H23J C23Z H23K 109.5 . . ?
C21Z C23Z H23L 109.5 . . ?
H23J C23Z H23L 109.5 . . ?
H23K C23Z H23L 109.5 . . ?
C25 N1 H1A 109.5 . . ?
C25 N1 H1B 109.5 . . ?
H1A N1 H1B 109.5 . . ?
C25 N1 H1C 109.5 . . ?
H1A N1 H1C 109.5 . . ?
H1B N1 H1C 109.5 . . ?
C25 C24 H24A 109.5 . . ?
C25 C24 H24B 109.5 . . ?
H24A C24 H24B 109.5 . . ?
C25 C24 H24C 109.5 . . ?
H24A C24 H24C 109.5 . . ?
H24B C24 H24C 109.5 . . ?
C26 C25 N1 109.5(6) . . ?
C26 C25 C24 114.1(9) . . ?
N1 C25 C24 108.0(7) . . ?
C26 C25 H25 108.4 . . ?
N1 C25 H25 108.4 . . ?
C24 C25 H25 108.4 . . ?
C31 C26 C27 117.9(11) . . ?
C31 C26 C25 123.1(12) . . ?
C27 C26 C25 119.0(12) . . ?
C26 C27 C28 121.2(14) . . ?
C26 C27 H27 119.4 . . ?
C28 C27 H27 119.4 . . ?
C29 C28 C27 118.5(19) . . ?
C29 C28 H28 120.7 . . ?
C27 C28 H28 120.7 . . ?
C28 C29 C30 123(2) . . ?
C28 C29 H29 118.4 . . ?
C30 C29 H29 118.4 . . ?
C29 C30 C31 117.8(18) . . ?
C29 C30 H30 121.1 . . ?
C31 C30 H30 121.1 . . ?
C26 C31 C30 121.3(14) . . ?
C26 C31 H31 119.3 . . ?
C30 C31 H31 119.3 . . ?

loop_
_geom_bond_atom_site_label_1
_geom_bond_atom_site_label_2
_geom_bond_distance
_geom_bond_site_symmetry_2
_geom_bond_publ_flag
O1 C7 1.21(2) . ?
O2 C14 1.269(9) . ?
O3 C14 1.232(9) . ?
C1 C6 1.370(19) . ?
C1 C2 1.39(2) . ?
C1 C7 1.516(19) . ?
C2 C3 1.40(2) . ?
C2 C15 1.53(2) . ?
C3 C4 1.41(2) . ?
C3 H3 0.9300 . ?
C4 C5 1.38(2) . ?
C4 C18 1.559(19) . ?
C5 C6 1.400(19) . ?
C5 H5 0.9300 . ?
C6 C21 1.50(2) . ?
C7 C8 1.496(18) . ?
C8 C13 1.35(2) . ?
C8 C9 1.364(18) . ?
C9 C10 1.386(18) . ?
C9 H9 0.9300 . ?
C10 C11 1.36(2) . ?
C10 H10 0.9300 . ?
C11 C12 1.40(2) . ?
C11 C14 1.527(17) . ?
C12 C13 1.38(2) . ?
C12 H12 0.9300 . ?
C13 H13 0.9300 . ?
C15 C16 1.49(2) . ?
C15 C17 1.52(2) . ?
C15 H15 0.9800 . ?
C16 H16A 0.9600 . ?
C16 H16B 0.9600 . ?
C16 H16C 0.9600 . ?
C17 H17A 0.9600 . ?
C17 H17B 0.9600 . ?
C17 H17C 0.9600 . ?
C18 C20 1.47(2) . ?
C18 C19 1.51(2) . ?
C18 H18 0.9800 . ?
C19 H19A 0.9600 . ?
C19 H19B 0.9600 . ?
C19 H19C 0.9600 . ?
C20 H20A 0.9600 . ?
C20 H20B 0.9600 . ?
C20 H20C 0.9600 . ?
C21 C22 1.52(2) . ?
C21 C23 1.55(2) . ?
C21 H21 0.9800 . ?
C22 H22A 0.9600 . ?
C22 H22B 0.9600 . ?
C22 H22C 0.9600 . ?
C23 H23A 0.9600 . ?
C23 H23B 0.9600 . ?
C23 H23C 0.9600 . ?
O1D C7D 1.46(2) . ?
O2D C14D 1.269(9) . ?
O3D C14D 1.232(9) . ?
C1D C2D 1.37(2) . ?
C1D C6D 1.39(2) . ?
C1D C7D 1.57(2) . ?
C2D C3D 1.41(2) . ?
C2D C15D 1.52(2) . ?
C3D C4D 1.42(2) . ?
C3D H3D 0.9300 . ?
C4D C5D 1.40(2) . ?
C4D C18D 1.55(2) . ?
C5D C6D 1.39(2) . ?
C5D H5D 0.9300 . ?
C6D C21D 1.53(2) . ?
C7D C22D 1.50(2) . ?
C7D C8D 1.53(2) . ?
C8D C13D 1.36(2) . ?
C8D C9D 1.39(2) . ?
C9D C10D 1.36(2) . ?
C9D H9D 0.9300 . ?
C10D C11D 1.39(2) . ?
C10D H10D 0.9300 . ?
C11D C12D 1.38(2) . ?
C11D C14D 1.470(18) . ?
C12D C13D 1.38(2) . ?
C12D H12D 0.9300 . ?
C13D H13D 0.9300 . ?
C15D C16D 1.48(2) . ?
C15D C17D 1.53(2) . ?
C15D H15D 0.9800 . ?
C16D H16D 0.9600 . ?
C16D H16E 0.9600 . ?
C16D H16F 0.9600 . ?
C17D H17D 0.9600 . ?
C17D H17E 0.9600 . ?
C17D H17F 0.9600 . ?
C18D C19D 1.47(2) . ?
C18D C20D 1.48(2) . ?
C18D H18D 0.9800 . ?
C19D H19D 0.9600 . ?
C19D H19E 0.9600 . ?
C19D H19F 0.9600 . ?
C20D H20D 0.9600 . ?
C20D H20E 0.9600 . ?
C20D H20F 0.9600 . ?
C21D C23D 1.49(2) . ?
C21D C22D 1.55(2) . ?
C21D H21D 0.9800 . ?
C22D H22D 0.9700 . ?
C22D H22E 0.9700 . ?
C23D H23D 0.9600 . ?
C23D H23E 0.9600 . ?
C23D H23F 0.9600 . ?
O1P C7P 1.41(2) . ?
O2P C14P 1.269(9) . ?
O3P C14P 1.232(9) . ?
C1P C6P 1.39(2) . ?
C1P C2P 1.40(2) . ?
C1P C7P 1.52(2) . ?
C2P C3P 1.40(2) . ?
C2P C15P 1.51(2) . ?
C3P C4P 1.38(2) . ?
C3P H3P 0.9300 . ?
C4P C5P 1.38(2) . ?
C4P C18P 1.52(2) . ?
C5P C6P 1.40(2) . ?
C5P H5P 0.9300 . ?
C6P C21P 1.51(2) . ?
C7P C8P 1.53(2) . ?
C7P C15P 1.64(2) . ?
C8P C9P 1.38(2) . ?
C8P C13P 1.39(2) . ?
C9P C10P 1.40(2) . ?
C9P H9P 0.9300 . ?
C10P C11P 1.38(2) . ?
C10P H10P 0.9300 . ?
C11P C12P 1.40(2) . ?
C11P C14P 1.51(2) . ?
C12P C13P 1.39(2) . ?
C12P H12P 0.9300 . ?
C13P H13P 0.9300 . ?
C15P C16P 1.51(3) . ?
C15P C17P 1.53(2) . ?
C16P H16G 0.9600 . ?
C16P H16H 0.9600 . ?
C16P H16I 0.9600 . ?
C17P H17G 0.9600 . ?
C17P H17H 0.9600 . ?
C17P H17I 0.9600 . ?
C18P C20P 1.52(3) . ?
C18P C19P 1.52(3) . ?
C18P H18P 0.9800 . ?
C19P H19G 0.9600 . ?
C19P H19H 0.9600 . ?
C19P H19I 0.9600 . ?
C20P H20G 0.9600 . ?
C20P H20H 0.9600 . ?
C20P H20I 0.9600 . ?
C21P C23P 1.53(3) . ?
C21P C22P 1.53(3) . ?
C21P H21P 0.9800 . ?
C22P H22F 0.9600 . ?
C22P H22G 0.9600 . ?
C22P H22H 0.9600 . ?
C23P H23G 0.9600 . ?
C23P H23H 0.9600 . ?
C23P H23I 0.9600 . ?
O1Z C7Z 1.42(3) . ?
O2Z C14Z 1.269(9) . ?
O3Z C14Z 1.232(9) . ?
C1Z C2Z 1.38(2) . ?
C1Z C6Z 1.40(2) . ?
C1Z C7Z 1.52(2) . ?
C2Z C3Z 1.38(2) . ?
C2Z C15Z 1.50(2) . ?
C3Z C4Z 1.38(3) . ?
C3Z H3Z 0.9300 . ?
C4Z C5Z 1.39(2) . ?
C4Z C18Z 1.51(2) . ?
C5Z C6Z 1.40(2) . ?
C5Z H5Z 0.9300 . ?
C6Z C21Z 1.51(2) . ?
C7Z C8Z 1.54(2) . ?
C7Z C21Z 1.65(2) . ?
C8Z C13Z 1.39(3) . ?
C8Z C9Z 1.39(2) . ?
C9Z C10Z 1.39(3) . ?
C9Z H9Z 0.9300 . ?
C10Z C11Z 1.38(2) . ?
C10Z H10Z 0.9300 . ?
C11Z C12Z 1.40(2) . ?
C11Z C14Z 1.57(2) . ?
C12Z C13Z 1.39(3) . ?
C12Z H12Z 0.9300 . ?
C13Z H13Z 0.9300 . ?
C15Z C16Z 1.48(3) . ?
C15Z C17Z 1.48(3) . ?
C15Z H15Z 0.9800 . ?
C16Z H16J 0.9600 . ?
C16Z H16K 0.9600 . ?
C16Z H16L 0.9600 . ?
C17Z H17J 0.9600 . ?
C17Z H17K 0.9600 . ?
C17Z H17L 0.9600 . ?
C18Z C20Z 1.51(3) . ?
C18Z C19Z 1.52(3) . ?
C18Z H18Z 0.9800 . ?
C19Z H19J 0.9600 . ?
C19Z H19K 0.9600 . ?
C19Z H19L 0.9600 . ?
C20Z H20J 0.9600 . ?
C20Z H20K 0.9600 . ?
C20Z H20L 0.9600 . ?
C21Z C23Z 1.52(2) . ?
C21Z C22Z 1.53(3) . ?
C22Z H22I 0.9600 . ?
C22Z H22J 0.9600 . ?
C22Z H22K 0.9600 . ?
C23Z H23J 0.9600 . ?
C23Z H23K 0.9600 . ?
C23Z H23L 0.9600 . ?
N1 C25 1.510(9) . ?
N1 H1A 0.8900 . ?
N1 H1B 0.8900 . ?
N1 H1C 0.8900 . ?
C24 C25 1.525(11) . ?
C24 H24A 0.9600 . ?
C24 H24B 0.9600 . ?
C24 H24C 0.9600 . ?
C25 C26 1.482(12) . ?
C25 H25 0.9800 . ?
C26 C31 1.374(14) . ?
C26 C27 1.384(15) . ?
C27 C28 1.392(16) . ?
C27 H27 0.9300 . ?
C28 C29 1.35(2) . ?
C28 H28 0.9300 . ?
C29 C30 1.35(2) . ?
C29 H29 0.9300 . ?
C30 C31 1.408(16) . ?
C30 H30 0.9300 . ?
C31 H31 0.9300 . ?

_cod_database_fobs_code 2108809
